data_4031851
loop_
_publ_author_name
'Sun, Zuo-Bang'
'Guo, Man'
'Zhao, Cui-Hua'

_publ_section_title
;
 Synthesis and Properties of Benzothieno[b]-Fused BODIPY Dyes.
;
_journal_issue 1
_journal_name_full 'The Journal of organic chemistry'
_journal_page_first 229
_journal_page_last 237
_journal_paper_doi 10.1021/acs.joc.5b02531
_journal_volume 81
_journal_year 2016
_chemical_formula_moiety 'C27 H15 B F2 N2 S2, C H4 O'
_chemical_formula_sum 'C28 H19 B F2 N2 O S2'
_chemical_formula_weight 512.38
_chemical_name_systematic
; 
 ? 
;
_space_group_crystal_system monoclinic
_space_group_IT_number 14
_space_group_name_Hall '-P 2yn'
_space_group_name_H-M_alt 'P 1 21/n 1'
_symmetry_space_group_name_Hall '-P 2yn'
_symmetry_space_group_name_H-M 'P 1 21/n 1'
_atom_sites_solution_hydrogens geom
_atom_sites_solution_primary direct
_atom_sites_solution_secondary difmap
_audit_creation_method SHELXL-97
_cell_angle_alpha 90.00
_cell_angle_beta 98.521(5)
_cell_angle_gamma 90.00
_cell_formula_units_Z 4
_cell_length_a 11.103(7)
_cell_length_b 11.545(7)
_cell_length_c 18.556(12)
_cell_measurement_temperature 293(2)
_cell_volume 2352(3)
_computing_structure_refinement 'SHELXL-97 (Sheldrick, 1997)'
_computing_structure_solution 'SHELXS-97 (Sheldrick, 1990)'
_diffrn_ambient_temperature 293(2)
_diffrn_measured_fraction_theta_full 0.990
_diffrn_measured_fraction_theta_max 0.990
_diffrn_measurement_device_type 'Bruker APEX-II CCD'
_diffrn_radiation_monochromator graphite
_diffrn_radiation_source 'fine-focus sealed tube'
_diffrn_radiation_type MoK\a
_diffrn_radiation_wavelength 0.71000
_diffrn_reflns_av_R_equivalents 0.0422
_diffrn_reflns_av_sigmaI/netI 0.0432
_diffrn_reflns_limit_h_max 12
_diffrn_reflns_limit_h_min -13
_diffrn_reflns_limit_k_max 13
_diffrn_reflns_limit_k_min -13
_diffrn_reflns_limit_l_max 21
_diffrn_reflns_limit_l_min -22
_diffrn_reflns_number 13489
_diffrn_reflns_theta_full 25.00
_diffrn_reflns_theta_max 25.00
_diffrn_reflns_theta_min 2.68
_exptl_absorpt_coefficient_mu 0.269
_exptl_absorpt_correction_T_max 0.9788
_exptl_absorpt_correction_T_min 0.9736
_exptl_absorpt_correction_type multi-scan
_exptl_crystal_colour green
_exptl_crystal_density_diffrn 1.447
_exptl_crystal_density_method 'not measured'
_exptl_crystal_description needle
_exptl_crystal_F_000 1056
_exptl_crystal_size_max 0.10
_exptl_crystal_size_mid 0.10
_exptl_crystal_size_min 0.08
_refine_diff_density_max 0.534
_refine_diff_density_min -0.437
_refine_diff_density_rms 0.054
_refine_ls_extinction_coef 0.0026(7)
_refine_ls_extinction_expression Fc^*^=kFc[1+0.001xFc^2^\l^3^/sin(2\q)]^-1/4^
_refine_ls_extinction_method SHELXL
_refine_ls_goodness_of_fit_ref 1.044
_refine_ls_hydrogen_treatment mixed
_refine_ls_matrix_type full
_refine_ls_number_parameters 328
_refine_ls_number_reflns 4109
_refine_ls_number_restraints 0
_refine_ls_restrained_S_all 1.044
_refine_ls_R_factor_all 0.0762
_refine_ls_R_factor_gt 0.0472
_refine_ls_shift/su_max 0.000
_refine_ls_shift/su_mean 0.000
_refine_ls_structure_factor_coef Fsqd
_refine_ls_weighting_details 'calc w=1/[\s^2^(Fo^2^)+(0.0686P)^2^+1.4978P] where P=(Fo^2^+2Fc^2^)/3'
_refine_ls_weighting_scheme calc
_refine_ls_wR_factor_gt 0.1232
_refine_ls_wR_factor_ref 0.1444
_reflns_number_gt 2884
_reflns_number_total 4109
_reflns_threshold_expression >2sigma(I)
_cod_data_source_file jo5b02531_si_005.cif
_cod_data_source_block p
_cod_database_code 4031851

loop_
_symmetry_equiv_pos_as_xyz
'x, y, z'
'-x+1/2, y+1/2, -z+1/2'
'-x, -y, -z'
'x-1/2, -y-1/2, z-1/2'

loop_
_atom_site_label
_atom_site_type_symbol
_atom_site_fract_x
_atom_site_fract_y
_atom_site_fract_z
_atom_site_U_iso_or_equiv
_atom_site_adp_type
_atom_site_occupancy
_atom_site_symmetry_multiplicity
_atom_site_calc_flag
_atom_site_refinement_flags
S2 S 0.60783(8) 0.36234(7) 0.29646(5) 0.0459(3) Uani 1 1 d .
S1 S 0.23296(8) 0.34255(7) 0.54430(5) 0.0476(3) Uani 1 1 d .
F1 F 0.31494(16) 0.35298(14) 0.36209(10) 0.0483(5) Uani 1 1 d .
F2 F 0.47614(17) 0.36384(16) 0.45008(10) 0.0539(5) Uani 1 1 d .
C24 C 0.3516(4) 1.0036(3) 0.4342(2) 0.0613(10) Uani 1 1 d .
H24 H 0.3778 1.0516 0.4736 0.074 Uiso 1 1 calc R
N2 N 0.4522(2) 0.51262(19) 0.35784(13) 0.0348(6) Uani 1 1 d .
C23 C 0.3663(3) 0.8848(3) 0.44101(18) 0.0472(8) Uani 1 1 d .
H23 H 0.4019 0.8530 0.4851 0.057 Uiso 1 1 calc R
N1 N 0.3162(2) 0.50490(19) 0.45064(12) 0.0334(6) Uani 1 1 d .
C27 C 0.2744(3) 0.8620(3) 0.31669(17) 0.0447(8) Uani 1 1 d .
H27 H 0.2485 0.8148 0.2768 0.054 Uiso 1 1 calc R
C22 C 0.3280(3) 0.8130(2) 0.38197(15) 0.0335(7) Uani 1 1 d .
C25 C 0.2980(4) 1.0512(3) 0.3687(2) 0.0623(11) Uani 1 1 d .
H25 H 0.2881 1.1310 0.3642 0.075 Uiso 1 1 calc R
C19 C 0.8227(3) 0.4617(3) 0.1493(2) 0.0580(10) Uani 1 1 d .
H19 H 0.8809 0.4311 0.1235 0.070 Uiso 1 1 calc R
C18 C 0.7907(3) 0.5782(3) 0.14107(19) 0.0562(9) Uani 1 1 d .
H18 H 0.8282 0.6247 0.1100 0.067 Uiso 1 1 calc R
C26 C 0.2595(3) 0.9805(3) 0.3108(2) 0.0555(9) Uani 1 1 d .
H26 H 0.2230 1.0126 0.2669 0.067 Uiso 1 1 calc R
C21 C 0.6841(3) 0.4387(3) 0.23409(17) 0.0416(7) Uani 1 1 d .
C15 C 0.5332(3) 0.4873(2) 0.31315(16) 0.0361(7) Uani 1 1 d .
C20 C 0.7693(3) 0.3915(3) 0.19526(18) 0.0491(8) Uani 1 1 d .
H20 H 0.7900 0.3136 0.2002 0.059 Uiso 1 1 calc R
C13 C 0.4938(3) 0.6755(2) 0.29594(16) 0.0359(7) Uani 1 1 d .
H13 H 0.4934 0.7517 0.2796 0.043 Uiso 1 1 calc R
C16 C 0.6500(3) 0.5569(3) 0.22663(16) 0.0381(7) Uani 1 1 d .
C2 C 0.0666(3) 0.3535(3) 0.64414(18) 0.0530(9) Uani 1 1 d .
H2 H 0.0790 0.2750 0.6540 0.064 Uiso 1 1 calc R
C14 C 0.5614(3) 0.5847(2) 0.27340(16) 0.0358(7) Uani 1 1 d .
C17 C 0.7037(3) 0.6252(3) 0.17870(17) 0.0469(8) Uani 1 1 d .
H17 H 0.6813 0.7025 0.1719 0.056 Uiso 1 1 calc R
C12 C 0.4266(2) 0.6311(2) 0.34781(15) 0.0319(6) Uani 1 1 d .
C10 C 0.2927(3) 0.6242(2) 0.43957(15) 0.0324(6) Uani 1 1 d .
C11 C 0.3476(2) 0.6861(2) 0.38960(15) 0.0305(6) Uani 1 1 d .
C1 C 0.1281(3) 0.4095(3) 0.59439(16) 0.0421(7) Uani 1 1 d .
C9 C 0.2094(3) 0.6601(2) 0.48552(15) 0.0355(7) Uani 1 1 d .
H9 H 0.1782 0.7344 0.4886 0.043 Uiso 1 1 calc R
C5 C 0.0263(3) 0.5889(3) 0.61313(17) 0.0453(8) Uani 1 1 d .
H5 H 0.0113 0.6668 0.6025 0.054 Uiso 1 1 calc R
C3 C -0.0137(3) 0.4172(3) 0.67891(19) 0.0569(9) Uani 1 1 d .
H3 H -0.0544 0.3812 0.7131 0.068 Uiso 1 1 calc R
C7 C 0.2503(3) 0.4726(2) 0.50191(16) 0.0355(7) Uani 1 1 d .
C4 C -0.0342(3) 0.5332(3) 0.66354(18) 0.0520(9) Uani 1 1 d .
H4 H -0.0889 0.5743 0.6871 0.062 Uiso 1 1 calc R
C8 C 0.1826(3) 0.5649(2) 0.52489(16) 0.0354(7) Uani 1 1 d .
C6 C 0.1097(3) 0.5277(3) 0.57845(15) 0.0374(7) Uani 1 1 d .
B1 B 0.3913(3) 0.4280(3) 0.40569(18) 0.0341(8) Uani 1 1 d .
O1 O -0.0396(3) 0.8831(2) 0.5048(3) 0.1155(15) Uani 1 1 d .
H1 H -0.0536 0.9381 0.5303 0.173 Uiso 1 1 calc R
C28 C 0.0201(4) 0.9258(5) 0.4425(3) 0.0861(15) Uani 1 1 d .
H28A H 0.0428 1.0056 0.4504 0.129 Uiso 1 1 calc R
H28B H -0.0357 0.9189 0.3980 0.129 Uiso 1 1 calc R
H28C H 0.0915 0.8804 0.4392 0.129 Uiso 1 1 calc R

loop_
_atom_site_aniso_label
_atom_site_aniso_U_11
_atom_site_aniso_U_22
_atom_site_aniso_U_33
_atom_site_aniso_U_23
_atom_site_aniso_U_13
_atom_site_aniso_U_12
S2 0.0504(5) 0.0383(4) 0.0534(5) 0.0005(4) 0.0222(4) 0.0084(4)
S1 0.0552(5) 0.0408(5) 0.0505(5) 0.0131(4) 0.0197(4) 0.0040(4)
F1 0.0548(11) 0.0390(10) 0.0528(11) -0.0081(8) 0.0130(9) -0.0092(8)
F2 0.0527(11) 0.0545(11) 0.0548(12) 0.0160(9) 0.0083(9) 0.0176(9)
C24 0.085(3) 0.0399(19) 0.060(2) -0.0128(17) 0.013(2) -0.0045(18)
N2 0.0362(14) 0.0310(13) 0.0390(14) -0.0010(11) 0.0113(11) 0.0014(10)
C23 0.061(2) 0.0403(18) 0.0400(18) -0.0031(14) 0.0065(16) -0.0004(15)
N1 0.0364(13) 0.0316(13) 0.0335(14) 0.0028(10) 0.0093(11) -0.0010(10)
C27 0.053(2) 0.0406(18) 0.0401(18) 0.0006(14) 0.0056(15) 0.0023(15)
C22 0.0347(15) 0.0319(15) 0.0363(16) 0.0011(12) 0.0131(13) 0.0005(12)
C25 0.081(3) 0.0313(18) 0.078(3) 0.0068(18) 0.022(2) 0.0095(17)
C19 0.053(2) 0.072(3) 0.054(2) -0.0092(19) 0.0244(18) 0.0056(19)
C18 0.057(2) 0.070(2) 0.047(2) -0.0017(18) 0.0265(18) -0.0089(19)
C26 0.069(2) 0.0438(19) 0.052(2) 0.0109(17) 0.0059(19) 0.0100(17)
C21 0.0394(17) 0.0469(18) 0.0399(18) -0.0046(14) 0.0111(14) 0.0012(14)
C15 0.0350(16) 0.0368(16) 0.0380(17) -0.0031(13) 0.0105(13) 0.0015(13)
C20 0.0443(19) 0.056(2) 0.049(2) -0.0069(16) 0.0155(16) 0.0075(16)
C13 0.0378(16) 0.0318(15) 0.0393(17) 0.0006(13) 0.0094(13) -0.0032(12)
C16 0.0370(17) 0.0445(17) 0.0336(17) -0.0044(13) 0.0085(13) -0.0031(14)
C2 0.052(2) 0.062(2) 0.046(2) 0.0166(17) 0.0107(17) -0.0014(17)
C14 0.0368(16) 0.0352(15) 0.0368(17) -0.0020(13) 0.0104(13) -0.0011(13)
C17 0.051(2) 0.0499(19) 0.0433(19) -0.0016(15) 0.0168(16) -0.0048(15)
C12 0.0332(15) 0.0285(14) 0.0347(16) -0.0010(12) 0.0074(12) -0.0014(12)
C10 0.0333(15) 0.0323(15) 0.0316(16) -0.0003(12) 0.0050(12) 0.0007(12)
C11 0.0308(15) 0.0320(14) 0.0283(15) -0.0011(12) 0.0025(12) 0.0004(12)
C1 0.0396(17) 0.0524(19) 0.0347(17) 0.0061(14) 0.0070(14) -0.0026(14)
C9 0.0382(16) 0.0351(15) 0.0341(16) -0.0014(13) 0.0077(13) 0.0022(13)
C5 0.0427(18) 0.054(2) 0.0399(18) -0.0026(15) 0.0099(15) -0.0015(15)
C3 0.048(2) 0.080(3) 0.044(2) 0.0101(19) 0.0143(17) -0.0094(19)
C7 0.0371(16) 0.0371(16) 0.0328(16) 0.0041(12) 0.0068(13) -0.0016(12)
C4 0.0426(19) 0.073(2) 0.0422(19) -0.0051(17) 0.0131(15) -0.0031(17)
C8 0.0349(16) 0.0396(16) 0.0322(16) -0.0019(13) 0.0066(13) -0.0015(13)
C6 0.0365(17) 0.0459(18) 0.0292(16) 0.0010(13) 0.0026(13) -0.0038(13)
B1 0.0353(18) 0.0332(17) 0.0343(19) 0.0031(14) 0.0073(15) 0.0022(14)
O1 0.083(2) 0.0354(15) 0.218(5) 0.001(2) -0.013(3) -0.0075(15)
C28 0.066(3) 0.108(4) 0.077(3) -0.026(3) -0.016(2) 0.045(3)

loop_
_atom_type_symbol
_atom_type_description
_atom_type_scat_dispersion_real
_atom_type_scat_dispersion_imag
_atom_type_scat_source
C C 0.0033 0.0016 'International Tables Vol C Tables 4.2.6.8 and 6.1.1.4'
H H 0.0000 0.0000 'International Tables Vol C Tables 4.2.6.8 and 6.1.1.4'
B B 0.0013 0.0007 'International Tables Vol C Tables 4.2.6.8 and 6.1.1.4'
F F 0.0171 0.0103 'International Tables Vol C Tables 4.2.6.8 and 6.1.1.4'
N N 0.0061 0.0033 'International Tables Vol C Tables 4.2.6.8 and 6.1.1.4'
O O 0.0106 0.0060 'International Tables Vol C Tables 4.2.6.8 and 6.1.1.4'
S S 0.1246 0.1234 'International Tables Vol C Tables 4.2.6.8 and 6.1.1.4'

loop_
_geom_angle_atom_site_label_1
_geom_angle_atom_site_label_2
_geom_angle_atom_site_label_3
_geom_angle
C15 S2 C21 89.46(15)
C7 S1 C1 89.20(15)
C25 C24 C23 120.2(3)
C15 N2 C12 105.8(2)
C15 N2 B1 127.5(2)
C12 N2 B1 126.6(2)
C24 C23 C22 120.0(3)
C7 N1 C10 105.5(2)
C7 N1 B1 128.4(2)
C10 N1 B1 125.8(2)
C26 C27 C22 120.2(3)
C27 C22 C23 119.2(3)
C27 C22 C11 121.5(3)
C23 C22 C11 119.3(3)
C26 C25 C24 119.8(3)
C20 C19 C18 120.7(3)
C17 C18 C19 120.6(3)
C25 C26 C27 120.6(3)
C20 C21 C16 121.5(3)
C20 C21 S2 125.2(3)
C16 C21 S2 113.4(2)
N2 C15 C14 111.8(2)
N2 C15 S2 132.9(2)
C14 C15 S2 115.3(2)
C19 C20 C21 118.9(3)
C14 C13 C12 107.3(2)
C17 C16 C21 118.4(3)
C17 C16 C14 131.0(3)
C21 C16 C14 110.6(3)
C1 C2 C3 118.4(3)
C13 C14 C15 105.9(2)
C13 C14 C16 142.8(3)
C15 C14 C16 111.3(3)
C18 C17 C16 119.9(3)
C13 C12 N2 109.3(2)
C13 C12 C11 130.8(3)
N2 C12 C11 119.9(2)
C11 C10 C9 130.4(3)
C11 C10 N1 120.8(2)
C9 C10 N1 108.8(2)
C10 C11 C12 120.6(3)
C10 C11 C22 120.1(2)
C12 C11 C22 119.2(2)
C2 C1 C6 121.5(3)
C2 C1 S1 124.9(3)
C6 C1 S1 113.5(2)
C8 C9 C10 107.4(3)
C4 C5 C6 119.8(3)
C4 C3 C2 121.1(3)
N1 C7 C8 112.2(3)
N1 C7 S1 132.8(2)
C8 C7 S1 115.0(2)
C3 C4 C5 120.5(3)
C9 C8 C7 106.1(3)
C9 C8 C6 142.5(3)
C7 C8 C6 111.4(3)
C5 C6 C1 118.7(3)
C5 C6 C8 130.4(3)
C1 C6 C8 110.9(3)
F2 B1 F1 108.6(2)
F2 B1 N2 111.5(2)
F1 B1 N2 110.0(2)
F2 B1 N1 111.3(2)
F1 B1 N1 110.0(2)
N2 B1 N1 105.4(2)

loop_
_geom_bond_atom_site_label_1
_geom_bond_atom_site_label_2
_geom_bond_distance
S2 C15 1.715(3)
S2 C21 1.768(3)
S1 C7 1.719(3)
S1 C1 1.771(3)
F1 B1 1.386(4)
F2 B1 1.373(4)
C24 C25 1.384(5)
C24 C23 1.385(5)
N2 C15 1.342(4)
N2 C12 1.404(4)
N2 B1 1.542(4)
C23 C22 1.389(4)
N1 C7 1.336(4)
N1 C10 1.411(4)
N1 B1 1.544(4)
C27 C26 1.381(4)
C27 C22 1.388(4)
C22 C11 1.485(4)
C25 C26 1.367(5)
C19 C20 1.373(5)
C19 C18 1.394(5)
C18 C17 1.384(5)
C21 C20 1.382(4)
C21 C16 1.418(4)
C15 C14 1.406(4)
C13 C14 1.389(4)
C13 C12 1.400(4)
C16 C17 1.388(4)
C16 C14 1.441(4)
C2 C1 1.386(4)
C2 C3 1.387(5)
C12 C11 1.406(4)
C10 C11 1.382(4)
C10 C9 1.410(4)
C1 C6 1.405(4)
C9 C8 1.376(4)
C5 C4 1.388(4)
C5 C6 1.396(4)
C3 C4 1.381(5)
C7 C8 1.406(4)
C8 C6 1.437(4)
O1 C28 1.499(6)
